data_2223239
loop_
_publ_author_name
'Zemama, Redwan Mohamed'
'Amari, Ibtissam'
'Bouhfid, Rachid'
'Essassi, El Mokhtar'
'Ng, Seik Weng'

_publ_section_title 7,9-Diallyl-6-methyl-7<i>H</i>-1,2,4-triazolo[4,3-<i>b</i>][1,2,4]triazepin-8(9<i>H</i>)-one
_journal_coeditor_code XU2583
_journal_issue 9
_journal_name_full 'Acta Crystallographica Section E'
_journal_page_first o2152
_journal_paper_doi 10.1107/S160053680903133X
_journal_volume 65
_journal_year 2009
_chemical_formula_iupac 'C12 H15 N5 O'
_chemical_formula_moiety 'C12 H15 N5 O'
_chemical_formula_sum 'C12 H15 N5 O'
_chemical_formula_weight 245.29
_chemical_name_systematic
;
7,9-Diallyl-6-methyl-7<i>H</i>-1,2,4-triazolo[4,3-<i>b</i>][1,2,4]triazepin-\
8(9<i>H</i>)-one
;
_space_group_IT_number 14
_symmetry_cell_setting monoclinic
_symmetry_space_group_name_Hall '-P 2yn'
_symmetry_space_group_name_H-M 'P 1 21/n 1'
_atom_sites_solution_hydrogens geom
_atom_sites_solution_primary direct
_atom_sites_solution_secondary difmap
_audit_creation_method SHELXL-97
_cell_angle_alpha 90.00
_cell_angle_beta 95.174(2)
_cell_angle_gamma 90.00
_cell_formula_units_Z 4
_cell_length_a 7.4674(3)
_cell_length_b 8.3398(3)
_cell_length_c 20.2214(6)
_cell_measurement_reflns_used 2666
_cell_measurement_temperature 293(2)
_cell_measurement_theta_max 23.2
_cell_measurement_theta_min 2.6
_cell_volume 1254.19(8)
_computing_cell_refinement 'SAINT (Bruker, 2005)'
_computing_data_collection 'APEX2 (Bruker, 2005)'
_computing_data_reduction 'SAINT (Bruker, 2005)'
_computing_molecular_graphics 'X-SEED (Barbour, 2001)'
_computing_publication_material 'publCIF (Westrip, 2009)'
_computing_structure_refinement 'SHELXL97 (Sheldrick, 2008)'
_computing_structure_solution 'SHELXS97 (Sheldrick, 2008)'
_diffrn_ambient_temperature 293(2)
_diffrn_measured_fraction_theta_full 0.997
_diffrn_measured_fraction_theta_max 0.997
_diffrn_measurement_device_type 'Bruker APEXII'
_diffrn_measurement_method '\f and \w'
_diffrn_radiation_monochromator graphite
_diffrn_radiation_source 'fine-focus sealed tube'
_diffrn_radiation_type MoK\a
_diffrn_radiation_wavelength 0.71073
_diffrn_reflns_av_R_equivalents 0.0406
_diffrn_reflns_av_sigmaI/netI 0.0421
_diffrn_reflns_limit_h_max 9
_diffrn_reflns_limit_h_min -9
_diffrn_reflns_limit_k_max 10
_diffrn_reflns_limit_k_min -10
_diffrn_reflns_limit_l_max 24
_diffrn_reflns_limit_l_min -22
_diffrn_reflns_number 11394
_diffrn_reflns_theta_full 25.91
_diffrn_reflns_theta_max 25.91
_diffrn_reflns_theta_min 2.02
_diffrn_standards_decay_% 0
_diffrn_standards_interval_count 0
_diffrn_standards_interval_time 0
_diffrn_standards_number 0
_exptl_absorpt_coefficient_mu 0.089
_exptl_absorpt_correction_type none
_exptl_crystal_colour Colorless
_exptl_crystal_density_diffrn 1.299
_exptl_crystal_density_method 'not measured'
_exptl_crystal_description Block
_exptl_crystal_F_000 520
_exptl_crystal_size_max 0.3
_exptl_crystal_size_mid 0.3
_exptl_crystal_size_min 0.3
_refine_diff_density_max 0.615
_refine_diff_density_min -0.310
_refine_ls_extinction_method none
_refine_ls_goodness_of_fit_ref 1.028
_refine_ls_hydrogen_treatment constr
_refine_ls_matrix_type full
_refine_ls_number_parameters 164
_refine_ls_number_reflns 2435
_refine_ls_number_restraints 0
_refine_ls_restrained_S_all 1.028
_refine_ls_R_factor_all 0.0930
_refine_ls_R_factor_gt 0.0534
_refine_ls_shift/su_max 0.001
_refine_ls_shift/su_mean 0.001
_refine_ls_structure_factor_coef Fsqd
_refine_ls_weighting_details 'calc w=1/[\s^2^(Fo^2^)+(0.1011P)^2^+0.1814P] where P=(Fo^2^+2Fc^2^)/3'
_refine_ls_weighting_scheme calc
_refine_ls_wR_factor_gt 0.1441
_refine_ls_wR_factor_ref 0.1760
_reflns_number_gt 1600
_reflns_number_total 2435
_reflns_threshold_expression I>2\s(I)
_cod_data_source_file xu2583.cif
_cod_data_source_block I
_cod_depositor_comments
;
The following automatic conversions were performed:
'_symmetry_cell_setting' value 'Monoclinic' changed to 'monoclinic'
according to '/home/saulius/struct/CIF-dictionaries/cif_core.dic'
dictionary named 'cif_core.dic' version 2.4.1 from
2010-06-29.

'_exptl_absorpt_correction_type' value 'None' changed to
'none' according to '/home/saulius/struct/CIF-dictionaries/cif_core.dic'
dictionary named 'cif_core.dic' version 2.4.1 from 2010-06-29.

Automatic conversion script
Id: cif_fix_enum 1527 2010-12-29 10:47:43Z saulius 

The following automatic conversions were performed:

'_symmetry_cell_setting' value 'Monoclinic' changed to 'monoclinic'
according to /home/saulius/struct/CIF-dictionaries/cif_core.dic
dictionary named 'cif_core.dic' version 2.4.1 from
2010-06-29.

'_exptl_absorpt_correction_type' value 'None' changed to
'none' according to
/home/saulius/struct/CIF-dictionaries/cif_core.dic dictionary named
'cif_core.dic' version 2.4.1 from 2010-06-29.

Automatic conversion script
Id: cif_fix_values 1715 2011-07-08 13:25:40Z adriana 
;
_cod_original_sg_symbol_H-M 'P 21/n'
_cod_database_code 2223239
_cod_database_fobs_code 2223239

loop_
_symmetry_equiv_pos_as_xyz
'x, y, z'
'-x+1/2, y+1/2, -z+1/2'
'-x, -y, -z'
'x-1/2, -y-1/2, z-1/2'

loop_
_atom_site_type_symbol
_atom_site_label
_atom_site_fract_x
_atom_site_fract_y
_atom_site_fract_z
_atom_site_U_iso_or_equiv
_atom_site_adp_type
_atom_site_calc_flag
_atom_site_refinement_flags
_atom_site_occupancy
_atom_site_disorder_assembly
_atom_site_disorder_group
O O1 0.6016(3) 0.9072(2) 0.62240(9) 0.0504(5) Uani d . 1 . .
N N1 0.6575(3) 0.4291(2) 0.67475(9) 0.0372(5) Uani d . 1 . .
N N2 0.6714(3) 0.4126(2) 0.60624(9) 0.0346(5) Uani d . 1 . .
N N3 0.7253(3) 0.2937(3) 0.51391(10) 0.0486(6) Uani d . 1 . .
N N4 0.7390(3) 0.4593(3) 0.50437(9) 0.0424(6) Uani d . 1 . .
N N5 0.7149(3) 0.6893(2) 0.57403(9) 0.0360(5) Uani d . 1 . .
C C1 0.5941(3) 0.7634(3) 0.61190(10) 0.0353(6) Uani d . 1 . .
C C2 0.4588(3) 0.6533(3) 0.63974(10) 0.0328(6) Uani d . 1 . .
H H2 0.4112 0.5834 0.6033 0.039 Uiso calc R 1 . .
C C3 0.3002(3) 0.7447(3) 0.66310(12) 0.0460(7) Uani d . 1 . .
H H3A 0.3402 0.8057 0.7025 0.055 Uiso calc R 1 . .
H H3B 0.2560 0.8200 0.6289 0.055 Uiso calc R 1 . .
C C4 0.1488(4) 0.6348(4) 0.67861(16) 0.0600(8) Uani d . 1 . .
H H4 0.1127 0.5587 0.6465 0.072 Uiso calc R 1 . .
C C5 0.0662(5) 0.6348(5) 0.73019(19) 0.0877(12) Uani d . 1 . .
H H5A 0.0969 0.7084 0.7639 0.105 Uiso calc R 1 . .
H H5B -0.0256 0.5613 0.7346 0.105 Uiso calc R 1 . .
C C6 0.5616(3) 0.5471(3) 0.69075(10) 0.0338(6) Uani d . 1 . .
C C7 0.5614(4) 0.5818(3) 0.76328(11) 0.0480(7) Uani d . 1 . .
H H7A 0.6349 0.5044 0.7882 0.072 Uiso calc R 1 . .
H H7B 0.4406 0.5759 0.7758 0.072 Uiso calc R 1 . .
H H7C 0.6086 0.6874 0.7724 0.072 Uiso calc R 1 . .
C C8 0.6870(3) 0.2708(3) 0.57428(13) 0.0433(6) Uani d . 1 . .
H H8 0.6722 0.1707 0.5933 0.052 Uiso calc R 1 . .
C C9 0.7056(3) 0.5264(3) 0.56022(11) 0.0334(6) Uani d . 1 . .
C C10 0.8431(3) 0.7867(3) 0.53946(12) 0.0449(7) Uani d . 1 . .
H H10A 0.9421 0.7191 0.5286 0.054 Uiso calc R 1 . .
H H10B 0.8920 0.8704 0.5692 0.054 Uiso calc R 1 . .
C C11 0.7587(4) 0.8618(3) 0.47735(13) 0.0519(7) Uani d . 1 . .
H H11 0.6702 0.9388 0.4813 0.062 Uiso calc R 1 . .
C C12 0.8000(5) 0.8273(4) 0.41876(16) 0.0779(11) Uani d . 1 . .
H H12A 0.8880 0.7509 0.4130 0.093 Uiso calc R 1 . .
H H12B 0.7420 0.8788 0.3820 0.093 Uiso calc R 1 . .

loop_
_atom_site_aniso_label
_atom_site_aniso_U_11
_atom_site_aniso_U_22
_atom_site_aniso_U_33
_atom_site_aniso_U_12
_atom_site_aniso_U_13
_atom_site_aniso_U_23
O1 0.0657(13) 0.0282(11) 0.0585(11) -0.0048(9) 0.0122(9) -0.0007(8)
N1 0.0448(12) 0.0352(12) 0.0313(10) -0.0009(10) 0.0013(8) 0.0048(8)
N2 0.0407(12) 0.0290(11) 0.0341(10) 0.0007(9) 0.0037(8) 0.0025(8)
N3 0.0564(15) 0.0419(14) 0.0482(13) 0.0010(11) 0.0084(11) -0.0081(10)
N4 0.0485(13) 0.0417(13) 0.0376(11) -0.0001(10) 0.0073(9) -0.0018(9)
N5 0.0391(12) 0.0314(12) 0.0381(10) -0.0050(9) 0.0063(9) 0.0049(8)
C1 0.0424(15) 0.0303(14) 0.0327(12) 0.0003(11) -0.0005(10) 0.0010(10)
C2 0.0363(13) 0.0296(13) 0.0324(12) -0.0009(10) 0.0016(10) 0.0014(9)
C3 0.0504(17) 0.0422(15) 0.0461(14) 0.0071(13) 0.0087(12) 0.0053(11)
C4 0.0377(16) 0.081(2) 0.0619(18) 0.0146(15) 0.0103(13) 0.0091(16)
C5 0.066(2) 0.106(3) 0.093(3) 0.009(2) 0.018(2) 0.018(2)
C6 0.0360(14) 0.0328(13) 0.0323(12) -0.0049(11) 0.0018(10) 0.0028(10)
C7 0.0541(17) 0.0556(18) 0.0340(13) 0.0011(14) 0.0022(11) 0.0019(11)
C8 0.0489(16) 0.0299(14) 0.0510(15) 0.0011(12) 0.0038(12) -0.0002(11)
C9 0.0323(13) 0.0331(14) 0.0342(12) -0.0008(10) 0.0004(9) 0.0016(10)
C10 0.0443(16) 0.0436(16) 0.0475(14) -0.0111(13) 0.0080(12) 0.0063(11)
C11 0.0567(18) 0.0493(18) 0.0519(16) -0.0001(14) 0.0166(13) 0.0142(13)
C12 0.100(3) 0.079(3) 0.0560(19) 0.009(2) 0.0132(18) 0.0164(17)

loop_
_atom_type_symbol
_atom_type_description
_atom_type_scat_dispersion_real
_atom_type_scat_dispersion_imag
_atom_type_scat_source
C C 0.0033 0.0016 'International Tables Vol C Tables 4.2.6.8 and 6.1.1.4'
H H 0.0000 0.0000 'International Tables Vol C Tables 4.2.6.8 and 6.1.1.4'
N N 0.0061 0.0033 'International Tables Vol C Tables 4.2.6.8 and 6.1.1.4'
O O 0.0106 0.0060 'International Tables Vol C Tables 4.2.6.8 and 6.1.1.4'

loop_
_geom_angle_atom_site_label_1
_geom_angle_atom_site_label_2
_geom_angle_atom_site_label_3
_geom_angle_site_symmetry_1
_geom_angle_site_symmetry_3
_geom_angle
_geom_angle_publ_flag
C6 N1 N2 . . 114.74(18) ?
C8 N2 C9 . . 104.5(2) ?
C8 N2 N1 . . 124.87(19) ?
C9 N2 N1 . . 129.60(19) ?
C8 N3 N4 . . 107.47(19) ?
C9 N4 N3 . . 106.37(19) ?
C1 N5 C9 . . 121.80(19) ?
C1 N5 C10 . . 119.9(2) ?
C9 N5 C10 . . 117.75(19) ?
O1 C1 N5 . . 121.0(2) ?
O1 C1 C2 . . 123.7(2) ?
N5 C1 C2 . . 115.2(2) ?
C1 C2 C6 . . 107.12(18) ?
C1 C2 C3 . . 112.1(2) ?
C6 C2 C3 . . 116.29(18) ?
C1 C2 H2 . . 106.9 ?
C6 C2 H2 . . 106.9 ?
C3 C2 H2 . . 106.9 ?
C4 C3 C2 . . 112.3(2) ?
C4 C3 H3A . . 109.1 ?
C2 C3 H3A . . 109.1 ?
C4 C3 H3B . . 109.1 ?
C2 C3 H3B . . 109.1 ?
H3A C3 H3B . . 107.9 ?
C5 C4 C3 . . 127.1(4) ?
C5 C4 H4 . . 116.4 ?
C3 C4 H4 . . 116.4 ?
C4 C5 H5A . . 120.0 ?
C4 C5 H5B . . 120.0 ?
H5A C5 H5B . . 120.0 ?
N1 C6 C7 . . 116.6(2) ?
N1 C6 C2 . . 122.7(2) ?
C7 C6 C2 . . 120.7(2) ?
C6 C7 H7A . . 109.5 ?
C6 C7 H7B . . 109.5 ?
H7A C7 H7B . . 109.5 ?
C6 C7 H7C . . 109.5 ?
H7A C7 H7C . . 109.5 ?
H7B C7 H7C . . 109.5 ?
N3 C8 N2 . . 110.9(2) ?
N3 C8 H8 . . 124.5 ?
N2 C8 H8 . . 124.5 ?
N4 C9 N2 . . 110.7(2) ?
N4 C9 N5 . . 125.7(2) ?
N2 C9 N5 . . 123.41(19) ?
N5 C10 C11 . . 112.7(2) ?
N5 C10 H10A . . 109.0 ?
C11 C10 H10A . . 109.0 ?
N5 C10 H10B . . 109.0 ?
C11 C10 H10B . . 109.0 ?
H10A C10 H10B . . 107.8 ?
C12 C11 C10 . . 124.4(3) ?
C12 C11 H11 . . 117.8 ?
C10 C11 H11 . . 117.8 ?
C11 C12 H12A . . 120.0 ?
C11 C12 H12B . . 120.0 ?
H12A C12 H12B . . 120.0 ?

loop_
_geom_bond_atom_site_label_1
_geom_bond_atom_site_label_2
_geom_bond_site_symmetry_2
_geom_bond_distance
_geom_bond_publ_flag
O1 C1 . 1.218(3) ?
N1 C6 . 1.276(3) ?
N1 N2 . 1.405(3) ?
N2 C8 . 1.358(3) ?
N2 C9 . 1.369(3) ?
N3 C8 . 1.293(3) ?
N3 N4 . 1.400(3) ?
N4 C9 . 1.304(3) ?
N5 C1 . 1.381(3) ?
N5 C9 . 1.388(3) ?
N5 C10 . 1.479(3) ?
C1 C2 . 1.511(3) ?
C2 C6 . 1.514(3) ?
C2 C3 . 1.519(3) ?
C2 H2 . 0.9800 ?
C3 C4 . 1.510(4) ?
C3 H3A . 0.9700 ?
C3 H3B . 0.9700 ?
C4 C5 . 1.259(4) ?
C4 H4 . 0.9300 ?
C5 H5A . 0.9300 ?
C5 H5B . 0.9300 ?
C6 C7 . 1.495(3) ?
C7 H7A . 0.9600 ?
C7 H7B . 0.9600 ?
C7 H7C . 0.9600 ?
C8 H8 . 0.9300 ?
C10 C11 . 1.491(4) ?
C10 H10A . 0.9700 ?
C10 H10B . 0.9700 ?
C11 C12 . 1.283(4) ?
C11 H11 . 0.9300 ?
C12 H12A . 0.9300 ?
C12 H12B . 0.9300 ?

loop_
_geom_torsion_atom_site_label_1
_geom_torsion_atom_site_label_2
_geom_torsion_atom_site_label_3
_geom_torsion_atom_site_label_4
_geom_torsion_site_symmetry_1
_geom_torsion_site_symmetry_2
_geom_torsion_site_symmetry_3
_geom_torsion_site_symmetry_4
_geom_torsion
_geom_torsion_publ_flag
C6 N1 N2 C8 . . . . -147.4(2) ?
C6 N1 N2 C9 . . . . 46.1(3) ?
C8 N3 N4 C9 . . . . -0.7(3) ?
C9 N5 C1 O1 . . . . -178.4(2) ?
C10 N5 C1 O1 . . . . -6.7(3) ?
C9 N5 C1 C2 . . . . 3.0(3) ?
C10 N5 C1 C2 . . . . 174.68(19) ?
O1 C1 C2 C6 . . . . -110.7(2) ?
N5 C1 C2 C6 . . . . 67.9(2) ?
O1 C1 C2 C3 . . . . 18.0(3) ?
N5 C1 C2 C3 . . . . -163.40(19) ?
C1 C2 C3 C4 . . . . 169.1(2) ?
C6 C2 C3 C4 . . . . -67.2(3) ?
C2 C3 C4 C5 . . . . 130.9(3) ?
N2 N1 C6 C7 . . . . -172.6(2) ?
N2 N1 C6 C2 . . . . 4.6(3) ?
C1 C2 C6 N1 . . . . -76.1(3) ?
C3 C2 C6 N1 . . . . 157.6(2) ?
C1 C2 C6 C7 . . . . 101.0(2) ?
C3 C2 C6 C7 . . . . -25.3(3) ?
N4 N3 C8 N2 . . . . 0.8(3) ?
C9 N2 C8 N3 . . . . -0.6(3) ?
N1 N2 C8 N3 . . . . -170.0(2) ?
N3 N4 C9 N2 . . . . 0.3(3) ?
N3 N4 C9 N5 . . . . 176.1(2) ?
C8 N2 C9 N4 . . . . 0.2(3) ?
N1 N2 C9 N4 . . . . 168.8(2) ?
C8 N2 C9 N5 . . . . -175.7(2) ?
N1 N2 C9 N5 . . . . -7.1(4) ?
C1 N5 C9 N4 . . . . 142.8(2) ?
C10 N5 C9 N4 . . . . -29.0(3) ?
C1 N5 C9 N2 . . . . -41.9(3) ?
C10 N5 C9 N2 . . . . 146.2(2) ?
C1 N5 C10 C11 . . . . -78.4(3) ?
C9 N5 C10 C11 . . . . 93.6(3) ?
N5 C10 C11 C12 . . . . -114.4(3) ?
